data_7111569
loop_
_publ_author_name
'Liu, C. W.'
'Chang, How-Wei'
'Fang, Ching-Shiang'
'Sarkar, Bijay'
'Wang, Ju-Chun'

_publ_section_title
;
 Anion-templated syntheses of octanuclear silver clusters from a silver
 dithiophosphate chain
;
_journal_issue 25
_journal_name_full 'Chemical Communications'
_journal_page_first 4571
_journal_page_last 4573
_journal_paper_doi 10.1039/b923388a
_journal_volume 46
_journal_year 2010
_chemical_formula_sum 'C19 H46 Ag5 F6 O9 P5 S8'
_chemical_formula_weight 1483.24
_chemical_name_systematic
;
?
;
_space_group_IT_number 14
_symmetry_cell_setting monoclinic
_symmetry_space_group_name_Hall '-P 2yn'
_symmetry_space_group_name_H-M 'P 1 21/n 1'
_atom_sites_solution_hydrogens geom
_atom_sites_solution_primary direct
_atom_sites_solution_secondary difmap
_audit_creation_method SHELXL-97
_cell_angle_alpha 90.00
_cell_angle_beta 100.929(2)
_cell_angle_gamma 90.00
_cell_formula_units_Z 4
_cell_length_a 16.5922(19)
_cell_length_b 16.7334(19)
_cell_length_c 17.580(2)
_cell_measurement_reflns_used 9969
_cell_measurement_temperature 296(2)
_cell_measurement_theta_max 28.00
_cell_measurement_theta_min 2.24
_cell_volume 4792.5(9)
_computing_cell_refinement 'Bruker SAINT'
_computing_data_collection 'Bruker APEX2'
_computing_data_reduction 'Bruker SAINT'
_computing_molecular_graphics 'Bruker SHELXTL'
_computing_publication_material 'Bruker SHELXTL'
_computing_structure_refinement 'SHELXL-97 (Sheldrick, 1997)'
_computing_structure_solution 'SHELXS-97 (Sheldrick, 1990)'
_diffrn_ambient_temperature 296(2)
_diffrn_measured_fraction_theta_full 0.992
_diffrn_measured_fraction_theta_max 0.992
_diffrn_measurement_device_type 'Bruker APEX-II CCD'
_diffrn_measurement_method '\f and \w scans'
_diffrn_radiation_monochromator graphite
_diffrn_radiation_source 'fine-focus sealed tube'
_diffrn_radiation_type MoK\a
_diffrn_radiation_wavelength 0.71073
_diffrn_reflns_av_R_equivalents 0.0543
_diffrn_reflns_av_sigmaI/netI 0.0397
_diffrn_reflns_limit_h_max 22
_diffrn_reflns_limit_h_min -22
_diffrn_reflns_limit_k_max 22
_diffrn_reflns_limit_k_min -22
_diffrn_reflns_limit_l_max 23
_diffrn_reflns_limit_l_min -23
_diffrn_reflns_number 57668
_diffrn_reflns_theta_full 28.40
_diffrn_reflns_theta_max 28.40
_diffrn_reflns_theta_min 1.55
_diffrn_standards_number 0
_exptl_absorpt_coefficient_mu 2.584
_exptl_absorpt_correction_T_max 0.4401
_exptl_absorpt_correction_T_min 0.3468
_exptl_absorpt_correction_type multi-scan
_exptl_absorpt_process_details 'Bruker SADABS'
_exptl_crystal_colour colourless
_exptl_crystal_density_diffrn 2.056
_exptl_crystal_density_method 'not measured'
_exptl_crystal_description block
_exptl_crystal_F_000 2896
_exptl_crystal_size_max 0.52
_exptl_crystal_size_mid 0.48
_exptl_crystal_size_min 0.38
_refine_diff_density_max 1.278
_refine_diff_density_min -1.033
_refine_diff_density_rms 0.113
_refine_ls_extinction_coef 0.00103(6)
_refine_ls_extinction_expression Fc^*^=kFc[1+0.001xFc^2^\l^3^/sin(2\q)]^-1/4^
_refine_ls_extinction_method SHELXL
_refine_ls_goodness_of_fit_ref 1.041
_refine_ls_hydrogen_treatment constr
_refine_ls_matrix_type full
_refine_ls_number_parameters 479
_refine_ls_number_reflns 11939
_refine_ls_number_restraints 6
_refine_ls_restrained_S_all 1.046
_refine_ls_R_factor_all 0.0662
_refine_ls_R_factor_gt 0.0427
_refine_ls_shift/su_max 0.001
_refine_ls_shift/su_mean 0.000
_refine_ls_structure_factor_coef Fsqd
_refine_ls_weighting_details 'calc w=1/[\s^2^(Fo^2^)+(0.0400P)^2^+10.6318P] where P=(Fo^2^+2Fc^2^)/3'
_refine_ls_weighting_scheme calc
_refine_ls_wR_factor_gt 0.1015
_refine_ls_wR_factor_ref 0.1156
_reflns_number_gt 8678
_reflns_number_total 11939
_reflns_threshold_expression >2sigma(I)
_cod_data_source_file B923388Asup1.cif
_cod_data_source_block 1
_cod_depositor_comments
;
The following automatic conversions were performed:

'_symmetry_cell_setting' value 'Monoclinic' changed to 'monoclinic'
according to /home/saulius/struct/CIF-dictionaries/cif_core.dic
dictionary named 'cif_core.dic' version 2.4.2 from 2011-04-26.

Automatic conversion script
Id: cif_fix_values 1891 2012-01-12 08:04:46Z andrius 
;
_cod_original_cell_volume 4792.4(9)
_cod_original_sg_symbol_H-M P2(1)/n
_cod_database_code 7111569

loop_
_symmetry_equiv_pos_as_xyz
'x, y, z'
'-x+1/2, y+1/2, -z+1/2'
'-x, -y, -z'
'x-1/2, -y-1/2, z-1/2'

loop_
_atom_site_label
_atom_site_type_symbol
_atom_site_fract_x
_atom_site_fract_y
_atom_site_fract_z
_atom_site_U_iso_or_equiv
_atom_site_adp_type
_atom_site_occupancy
_atom_site_symmetry_multiplicity
_atom_site_calc_flag
_atom_site_refinement_flags
_atom_site_disorder_assembly
_atom_site_disorder_group
Ag1 Ag 0.30269(2) 0.61684(3) 0.24311(2) 0.05508(11) Uani 1 1 d . B .
Ag2 Ag 0.23773(3) 0.78158(3) 0.17701(3) 0.06103(12) Uani 1 1 d . . .
Ag4 Ag 0.11429(2) 0.64716(2) 0.20930(2) 0.05591(11) Uani 1 1 d . B .
Ag3 Ag 0.22924(3) 0.74480(3) 0.36096(3) 0.06526(13) Uani 1 1 d . . .
Ag5 Ag 0.22148(3) 0.43267(3) 0.20271(3) 0.07454(15) Uani 1 1 d . . .
S1 S 0.38306(8) 0.74211(8) 0.21138(7) 0.0510(3) Uani 1 1 d . . .
S2 S 0.35722(9) 0.82713(8) 0.38612(8) 0.0573(3) Uani 1 1 d . . .
S3 S 0.08069(8) 0.75463(7) 0.29987(8) 0.0544(3) Uani 1 1 d . B .
S4 S 0.15110(8) 0.90144(7) 0.18843(8) 0.0507(3) Uani 1 1 d . . .
S5 S 0.11058(8) 0.50773(7) 0.25994(8) 0.0548(3) Uani 1 1 d . B .
S6 S 0.27763(8) 0.59719(7) 0.37606(7) 0.0482(3) Uani 1 1 d . B .
S7 S 0.28844(9) 0.53558(8) 0.12078(8) 0.0572(3) Uani 1 1 d . . .
S8 S 0.14310(8) 0.68648(8) 0.08171(7) 0.0545(3) Uani 1 1 d . . .
P1 P 0.42793(8) 0.77313(7) 0.32190(8) 0.0485(3) Uani 1 1 d . B .
P2 P 0.06085(7) 0.85295(7) 0.23356(8) 0.0458(3) Uani 1 1 d . B .
P3 P 0.17206(8) 0.53596(7) 0.36551(7) 0.0462(3) Uani 1 1 d . . .
P4 P 0.21071(9) 0.60055(8) 0.04515(7) 0.0522(3) Uani 1 1 d D A .
P5 P 0.2193(2) 0.4559(4) 0.7289(2) 0.201(3) Uani 1 1 d . . .
F1 F 0.1755(7) 0.4856(12) 0.6553(5) 0.298(7) Uani 1 1 d . . .
F2 F 0.2571(13) 0.4147(17) 0.8046(9) 0.447(17) Uani 1 1 d . . .
F3 F 0.1419(7) 0.4656(10) 0.7574(5) 0.308(8) Uani 1 1 d . . .
F4 F 0.2937(5) 0.4470(11) 0.6937(7) 0.351(10) Uani 1 1 d . . .
F5 F 0.2538(13) 0.5257(16) 0.7717(12) 0.464(17) Uani 1 1 d . . .
F6 F 0.1941(11) 0.3742(10) 0.6954(12) 0.331(8) Uani 1 1 d . . .
O1 O 0.4599(2) 0.6909(2) 0.3602(2) 0.0633(10) Uani 1 1 d . . .
O2 O 0.5022(3) 0.8313(3) 0.3266(3) 0.0794(13) Uani 1 1 d . . .
O3 O -0.0085(2) 0.8376(3) 0.1613(2) 0.0696(11) Uani 1 1 d . . .
O4 O 0.0275(2) 0.9147(2) 0.2870(2) 0.0644(10) Uani 1 1 d . . .
O5 O 0.1177(2) 0.5881(2) 0.4102(2) 0.0628(10) Uani 1 1 d . B .
O6 O 0.1885(2) 0.4533(2) 0.4080(2) 0.0609(9) Uani 1 1 d . B .
O71 O 0.1653(8) 0.5574(7) -0.0304(5) 0.044(3) Uiso 0.25 1 d PD A 1
O72 O 0.1355(5) 0.5496(6) -0.0004(6) 0.076(3) Uiso 0.50 1 d PD A 2
O73 O 0.1650(8) 0.5221(6) 0.0096(8) 0.046(3) Uiso 0.25 1 d PD A 3
O8 O 0.2585(4) 0.6456(3) -0.0098(3) 0.1004(18) Uani 1 1 d . . .
O9 O 0.1907(7) 0.7485(7) 0.4967(7) 0.086(3) Uiso 0.50 1 d P B 1
O9' O 0.2154(11) 0.7857(11) 0.4994(10) 0.141(6) Uiso 0.50 1 d P B 2
C1 C 0.4985(5) 0.6834(5) 0.4409(4) 0.101(3) Uani 1 1 d . B .
H1A H 0.4618 0.7031 0.4736 0.121 Uiso 1 1 calc R . .
H1B H 0.5484 0.7150 0.4513 0.121 Uiso 1 1 calc R . .
C2 C 0.5176(7) 0.5998(5) 0.4582(5) 0.130(4) Uani 1 1 d . . .
H2A H 0.5435 0.5945 0.5116 0.195 Uiso 1 1 calc R B .
H2B H 0.5541 0.5808 0.4259 0.195 Uiso 1 1 calc R . .
H2C H 0.4680 0.5690 0.4485 0.195 Uiso 1 1 calc R . .
C3 C 0.5615(5) 0.8316(7) 0.2743(7) 0.133(4) Uani 1 1 d D B .
H3A H 0.5810 0.8855 0.2683 0.160 Uiso 1 1 calc R . .
H3B H 0.5362 0.8115 0.2236 0.160 Uiso 1 1 calc R . .
C4 C 0.6305(8) 0.7792(8) 0.3101(8) 0.192(7) Uani 1 1 d D . .
H4A H 0.6706 0.7771 0.2773 0.287 Uiso 1 1 calc R B .
H4B H 0.6101 0.7264 0.3163 0.287 Uiso 1 1 calc R . .
H4C H 0.6553 0.8003 0.3598 0.287 Uiso 1 1 calc R . .
C5 C -0.0884(5) 0.8022(7) 0.1717(6) 0.130(4) Uani 1 1 d D B .
H5A H -0.1265 0.8448 0.1772 0.156 Uiso 0.25 1 calc PR C 1
H5B H -0.0798 0.7706 0.2188 0.156 Uiso 0.25 1 calc PR C 1
H5C H -0.0970 0.8124 0.2233 0.156 Uiso 0.75 1 d PR C 2
H5D H -0.0891 0.7455 0.1634 0.156 Uiso 0.75 1 d PR C 2
C6 C -0.125(3) 0.749(3) 0.103(2) 0.18(2) Uiso 0.25 1 d PD B 1
H6A H -0.1759 0.7266 0.1119 0.268 Uiso 0.25 1 calc PR B 1
H6B H -0.0876 0.7074 0.0974 0.268 Uiso 0.25 1 calc PR B 1
H6C H -0.1359 0.7811 0.0567 0.268 Uiso 0.25 1 calc PR B 1
C6' C -0.1514(14) 0.8345(14) 0.1152(13) 0.210(9) Uiso 0.75 1 d P B 2
H6'A H -0.2033 0.8129 0.1217 0.315 Uiso 0.75 1 calc PR B 2
H6'B H -0.1418 0.8212 0.0645 0.315 Uiso 0.75 1 calc PR B 2
H6'C H -0.1522 0.8916 0.1208 0.315 Uiso 0.75 1 calc PR B 2
C7 C 0.0005(4) 0.9942(4) 0.2595(5) 0.0825(19) Uani 1 1 d . B .
H7A H -0.0463 0.9901 0.2172 0.099 Uiso 1 1 calc R . .
H7B H 0.0443 1.0216 0.2406 0.099 Uiso 1 1 calc R . .
C8 C -0.0225(5) 1.0397(5) 0.3243(6) 0.114(3) Uani 1 1 d . . .
H8A H -0.0405 1.0922 0.3068 0.172 Uiso 1 1 calc R B .
H8B H 0.0242 1.0439 0.3658 0.172 Uiso 1 1 calc R . .
H8C H -0.0662 1.0125 0.3425 0.172 Uiso 1 1 calc R . .
C9 C 0.0319(5) 0.5690(5) 0.4091(6) 0.109(3) Uani 1 1 d . . .
H9A H 0.0007 0.5736 0.3568 0.131 Uiso 1 1 calc R B .
H9B H 0.0272 0.5145 0.4265 0.131 Uiso 1 1 calc R . .
C10 C 0.0000(7) 0.6225(6) 0.4586(8) 0.158(5) Uani 1 1 d . B .
H10A H -0.0568 0.6104 0.4575 0.237 Uiso 1 1 calc R . .
H10B H 0.0049 0.6764 0.4413 0.237 Uiso 1 1 calc R . .
H10C H 0.0302 0.6169 0.5106 0.237 Uiso 1 1 calc R . .
C11 C 0.2298(5) 0.4486(4) 0.4892(4) 0.086(2) Uani 1 1 d . . .
H11A H 0.1966 0.4743 0.5219 0.103 Uiso 1 1 calc R B .
H11B H 0.2823 0.4760 0.4961 0.103 Uiso 1 1 calc R . .
C12 C 0.2427(6) 0.3642(4) 0.5114(4) 0.101(3) Uani 1 1 d . B .
H12A H 0.2702 0.3608 0.5645 0.152 Uiso 1 1 calc R . .
H12B H 0.2756 0.3391 0.4789 0.152 Uiso 1 1 calc R . .
H12C H 0.1906 0.3376 0.5053 0.152 Uiso 1 1 calc R . .
C131 C 0.102(2) 0.5051(19) -0.012(2) 0.087(8) Uiso 0.25 1 d P A 1
H13A H 0.0575 0.5384 -0.0026 0.104 Uiso 0.25 1 calc PR A 1
H13B H 0.1249 0.4788 0.0367 0.104 Uiso 0.25 1 calc PR A 1
C141 C 0.0651(18) 0.4381(16) -0.0720(16) 0.053(6) Uiso 0.25 1 d P A 1
H14A H 0.0243 0.4084 -0.0517 0.080 Uiso 0.25 1 calc PR A 1
H14B H 0.1079 0.4026 -0.0805 0.080 Uiso 0.25 1 calc PR A 1
H14C H 0.0403 0.4626 -0.1201 0.080 Uiso 0.25 1 calc PR A 1
C132 C 0.1420(10) 0.4798(9) -0.0450(9) 0.087(4) Uiso 0.50 1 d P A 2
H13C H 0.1609 0.4341 -0.0124 0.104 Uiso 0.50 1 calc PR A 2
H13D H 0.1781 0.4880 -0.0817 0.104 Uiso 0.50 1 calc PR A 2
C142 C 0.0525(9) 0.4705(10) -0.0854(9) 0.077(4) Uiso 0.50 1 d P A 2
H14D H 0.0473 0.4246 -0.1188 0.116 Uiso 0.50 1 calc PR A 2
H14E H 0.0354 0.5174 -0.1156 0.116 Uiso 0.50 1 calc PR A 2
H14F H 0.0186 0.4636 -0.0473 0.116 Uiso 0.50 1 calc PR A 2
C133 C 0.0988(14) 0.5364(14) -0.0622(14) 0.060(5) Uiso 0.25 1 d P A 3
H13E H 0.1183 0.5691 -0.1005 0.072 Uiso 0.25 1 calc PR A 3
H13F H 0.0494 0.5597 -0.0496 0.072 Uiso 0.25 1 calc PR A 3
C143 C 0.0858(18) 0.4425(17) -0.0894(17) 0.061(7) Uiso 0.25 1 d P A 3
H14G H 0.0442 0.4392 -0.1354 0.092 Uiso 0.25 1 calc PR A 3
H14H H 0.0691 0.4119 -0.0488 0.092 Uiso 0.25 1 calc PR A 3
H14I H 0.1364 0.4215 -0.0998 0.092 Uiso 0.25 1 calc PR A 3
C15 C 0.3239(7) 0.6173(7) -0.0391(7) 0.153(5) Uani 1 1 d D B .
H15A H 0.3055 0.5714 -0.0715 0.184 Uiso 1 1 calc R . .
H15B H 0.3652 0.5986 0.0038 0.184 Uiso 1 1 calc R . .
C16 C 0.3625(8) 0.6736(7) -0.0844(7) 0.159(5) Uani 1 1 d D . .
H16A H 0.4064 0.6474 -0.1031 0.238 Uiso 1 1 calc R B .
H16B H 0.3841 0.7180 -0.0523 0.238 Uiso 1 1 calc R . .
H16C H 0.3226 0.6924 -0.1275 0.238 Uiso 1 1 calc R . .
C17 C 0.1556(6) 0.8021(7) 0.5292(5) 0.111(3) Uani 1 1 d . . .
C19 C 0.1504(16) 0.7684(15) 0.6100(15) 0.129(8) Uiso 0.50 1 d P B 1
H19A H 0.1488 0.7111 0.6078 0.194 Uiso 0.50 1 calc PR B 1
H19B H 0.1015 0.7880 0.6254 0.194 Uiso 0.50 1 calc PR B 1
H19C H 0.1976 0.7853 0.6469 0.194 Uiso 0.50 1 calc PR B 1
C18 C 0.1424(15) 0.8756(14) 0.5055(15) 0.115(7) Uiso 0.50 1 d P B 1
H18A H 0.1482 0.8796 0.4524 0.173 Uiso 0.50 1 calc PR B 1
H18B H 0.1814 0.9103 0.5368 0.173 Uiso 0.50 1 calc PR B 1
H18C H 0.0878 0.8912 0.5101 0.173 Uiso 0.50 1 calc PR B 1
C18' C 0.1026(16) 0.8751(15) 0.4975(15) 0.125(8) Uiso 0.50 1 d P B 2
H18D H 0.1138 0.8896 0.4477 0.188 Uiso 0.50 1 calc PR B 2
H18E H 0.1155 0.9192 0.5326 0.188 Uiso 0.50 1 calc PR B 2
H18F H 0.0455 0.8618 0.4925 0.188 Uiso 0.50 1 calc PR B 2
C19' C 0.1120(15) 0.7720(14) 0.5880(15) 0.124(7) Uiso 0.50 1 d P B 2
H19D H 0.0550 0.7857 0.5740 0.187 Uiso 0.50 1 calc PR B 2
H19E H 0.1348 0.7956 0.6372 0.187 Uiso 0.50 1 calc PR B 2
H19F H 0.1177 0.7150 0.5916 0.187 Uiso 0.50 1 calc PR B 2

loop_
_atom_site_aniso_label
_atom_site_aniso_U_11
_atom_site_aniso_U_22
_atom_site_aniso_U_33
_atom_site_aniso_U_23
_atom_site_aniso_U_13
_atom_site_aniso_U_12
Ag1 0.0550(2) 0.0640(2) 0.0466(2) -0.00310(17) 0.01055(16) 0.00038(17)
Ag2 0.0597(2) 0.0673(3) 0.0572(2) 0.00686(19) 0.01401(19) 0.01113(19)
Ag4 0.0573(2) 0.0561(2) 0.0543(2) 0.00690(17) 0.01058(17) 0.00334(17)
Ag3 0.0689(3) 0.0664(3) 0.0639(3) 0.0005(2) 0.0213(2) 0.0046(2)
Ag5 0.0882(3) 0.0629(3) 0.0717(3) -0.0018(2) 0.0132(2) -0.0032(2)
S1 0.0500(6) 0.0621(7) 0.0425(6) -0.0021(5) 0.0126(5) -0.0007(5)
S2 0.0766(9) 0.0494(7) 0.0444(7) -0.0068(5) 0.0078(6) 0.0011(6)
S3 0.0632(7) 0.0469(6) 0.0587(8) 0.0088(5) 0.0255(6) 0.0040(5)
S4 0.0547(7) 0.0438(6) 0.0547(7) 0.0063(5) 0.0130(6) -0.0022(5)
S5 0.0551(7) 0.0463(6) 0.0603(8) -0.0005(5) 0.0045(6) -0.0053(5)
S6 0.0519(6) 0.0481(6) 0.0450(6) -0.0015(5) 0.0099(5) -0.0017(5)
S7 0.0770(9) 0.0472(6) 0.0501(7) -0.0006(5) 0.0193(6) 0.0065(6)
S8 0.0612(7) 0.0599(7) 0.0396(6) 0.0052(5) 0.0024(5) 0.0066(6)
P1 0.0464(6) 0.0443(6) 0.0515(7) -0.0038(5) 0.0006(5) -0.0044(5)
P2 0.0447(6) 0.0437(6) 0.0496(7) 0.0009(5) 0.0107(5) 0.0044(5)
P3 0.0555(7) 0.0393(6) 0.0472(7) 0.0049(5) 0.0183(5) 0.0011(5)
P4 0.0665(8) 0.0552(7) 0.0344(6) -0.0078(5) 0.0081(6) -0.0072(6)
P5 0.130(3) 0.382(8) 0.087(2) -0.088(3) 0.0111(18) 0.059(4)
F1 0.242(12) 0.53(3) 0.120(7) 0.001(11) 0.020(7) 0.029(13)
F2 0.39(2) 0.76(5) 0.167(11) 0.05(2) -0.015(13) 0.28(3)
F3 0.205(9) 0.59(2) 0.149(7) -0.023(11) 0.074(7) 0.127(13)
F4 0.120(6) 0.67(3) 0.276(13) -0.273(16) 0.074(7) -0.061(11)
F5 0.35(2) 0.68(4) 0.34(2) -0.38(3) 0.018(18) -0.05(3)
F6 0.36(2) 0.34(2) 0.34(2) -0.069(17) 0.179(17) 0.008(16)
O1 0.071(2) 0.055(2) 0.053(2) -0.0049(17) -0.0146(18) 0.0095(17)
O2 0.060(2) 0.073(3) 0.105(4) -0.017(2) 0.014(2) -0.025(2)
O3 0.053(2) 0.084(3) 0.066(3) 0.005(2) -0.0020(18) -0.0074(19)
O4 0.071(2) 0.053(2) 0.074(3) -0.0007(18) 0.027(2) 0.0157(17)
O5 0.067(2) 0.059(2) 0.072(3) -0.0006(18) 0.038(2) 0.0007(17)
O6 0.086(3) 0.0437(18) 0.054(2) 0.0112(15) 0.0150(19) -0.0004(17)
O8 0.128(4) 0.110(4) 0.082(3) 0.045(3) 0.067(3) 0.041(3)
C1 0.129(6) 0.090(5) 0.063(4) -0.009(4) -0.036(4) 0.020(5)
C2 0.158(9) 0.104(6) 0.100(7) 0.025(5) -0.045(6) 0.028(6)
C3 0.072(5) 0.166(10) 0.163(10) -0.033(8) 0.030(6) -0.043(6)
C4 0.141(10) 0.255(18) 0.173(13) -0.081(12) 0.017(10) 0.034(11)
C5 0.066(5) 0.178(10) 0.134(8) 0.017(7) -0.015(5) -0.038(5)
C7 0.079(4) 0.059(3) 0.111(6) 0.003(3) 0.021(4) 0.023(3)
C8 0.099(6) 0.076(5) 0.178(10) -0.036(5) 0.050(6) 0.017(4)
C9 0.089(5) 0.103(6) 0.161(8) -0.021(5) 0.090(6) -0.016(4)
C10 0.137(8) 0.134(8) 0.245(15) -0.015(9) 0.141(10) -0.005(7)
C11 0.147(7) 0.064(4) 0.045(3) 0.009(3) 0.013(4) 0.004(4)
C12 0.161(8) 0.076(4) 0.072(5) 0.023(4) 0.035(5) 0.040(5)
C15 0.147(9) 0.183(11) 0.157(10) 0.080(9) 0.099(8) 0.049(8)
C16 0.177(11) 0.153(10) 0.181(12) 0.015(9) 0.125(10) 0.002(8)
C17 0.127(7) 0.142(8) 0.076(5) -0.015(5) 0.048(5) 0.007(6)

loop_
_atom_type_symbol
_atom_type_description
_atom_type_scat_dispersion_real
_atom_type_scat_dispersion_imag
_atom_type_scat_source
C C 0.0033 0.0016 'International Tables Vol C Tables 4.2.6.8 and 6.1.1.4'
H H 0.0000 0.0000 'International Tables Vol C Tables 4.2.6.8 and 6.1.1.4'
O O 0.0106 0.0060 'International Tables Vol C Tables 4.2.6.8 and 6.1.1.4'
F F 0.0171 0.0103 'International Tables Vol C Tables 4.2.6.8 and 6.1.1.4'
P P 0.1023 0.0942 'International Tables Vol C Tables 4.2.6.8 and 6.1.1.4'
S S 0.1246 0.1234 'International Tables Vol C Tables 4.2.6.8 and 6.1.1.4'
Ag Ag -0.8971 1.1015 'International Tables Vol C Tables 4.2.6.8 and 6.1.1.4'

loop_
_geom_angle_atom_site_label_1
_geom_angle_atom_site_label_2
_geom_angle_atom_site_label_3
_geom_angle
_geom_angle_site_symmetry_1
_geom_angle_site_symmetry_3
S6 Ag1 S7 136.92(5) . .
S6 Ag1 S1 119.67(4) . .
S7 Ag1 S1 102.77(5) . .
S6 Ag1 Ag2 111.31(3) . .
S7 Ag1 Ag2 100.96(3) . .
S1 Ag1 Ag2 50.19(3) . .
S6 Ag1 Ag4 81.91(3) . .
S7 Ag1 Ag4 89.81(4) . .
S1 Ag1 Ag4 111.41(3) . .
Ag2 Ag1 Ag4 61.228(13) . .
S6 Ag1 Ag3 49.99(3) . .
S7 Ag1 Ag3 152.07(4) . .
S1 Ag1 Ag3 83.08(3) . .
Ag2 Ag1 Ag3 61.628(15) . .
Ag4 Ag1 Ag3 62.981(14) . .
S1 Ag2 S4 138.36(5) . .
S1 Ag2 S8 115.86(5) . .
S4 Ag2 S8 104.83(4) . .
S1 Ag2 Ag1 54.24(3) . .
S4 Ag2 Ag1 147.91(4) . .
S8 Ag2 Ag1 79.79(3) . .
S1 Ag2 Ag4 113.72(4) . .
S4 Ag2 Ag4 98.88(3) . .
S8 Ag2 Ag4 49.50(3) . .
Ag1 Ag2 Ag4 59.490(15) . .
S1 Ag2 Ag5 88.61(3) . 2
S4 Ag2 Ag5 51.78(3) . 2
S8 Ag2 Ag5 155.33(4) . 2
Ag1 Ag2 Ag5 115.353(19) . 2
Ag4 Ag2 Ag5 119.547(19) . 2
S1 Ag2 Ag3 86.08(3) . .
S4 Ag2 Ag3 86.51(3) . .
S8 Ag2 Ag3 112.38(3) . .
Ag1 Ag2 Ag3 63.044(14) . .
Ag4 Ag2 Ag3 62.952(14) . .
Ag5 Ag2 Ag3 63.716(16) 2 .
S8 Ag4 S5 126.42(5) . .
S8 Ag4 S3 119.03(5) . .
S5 Ag4 S3 114.52(5) . .
S8 Ag4 Ag1 81.75(3) . .
S5 Ag4 Ag1 82.63(3) . .
S3 Ag4 Ag1 109.18(4) . .
S8 Ag4 Ag2 53.45(3) . .
S5 Ag4 Ag2 141.90(3) . .
S3 Ag4 Ag2 80.52(3) . .
Ag1 Ag4 Ag2 59.282(14) . .
S2 Ag3 S3 140.81(5) . .
S2 Ag3 O9' 84.9(4) . .
S3 Ag3 O9' 97.5(4) . .
S2 Ag3 O9 100.0(3) . .
S3 Ag3 O9 89.9(2) . .
O9' Ag3 O9 16.5(4) . .
S2 Ag3 S6 105.70(4) . .
S3 Ag3 S6 111.54(4) . .
O9' Ag3 S6 103.7(4) . .
O9 Ag3 S6 93.1(3) . .
S2 Ag3 Ag2 83.03(3) . .
S3 Ag3 Ag2 77.87(3) . .
O9' Ag3 Ag2 153.8(4) . .
O9 Ag3 Ag2 163.3(2) . .
S6 Ag3 Ag2 101.92(3) . .
S2 Ag3 Ag1 93.73(3) . .
S3 Ag3 Ag1 102.71(4) . .
O9' Ag3 Ag1 149.0(4) . .
O9 Ag3 Ag1 139.9(3) . .
S6 Ag3 Ag1 46.85(3) . .
Ag2 Ag3 Ag1 55.328(14) . .
S2 Ag5 S5 104.81(5) 2_545 .
S2 Ag5 S4 123.92(4) 2_545 2_545
S5 Ag5 S4 110.37(5) . 2_545
S2 Ag5 S7 109.86(5) 2_545 .
S5 Ag5 S7 107.56(4) . .
S4 Ag5 S7 99.49(5) 2_545 .
S2 Ag5 Ag2 83.11(3) 2_545 2_545
S5 Ag5 Ag2 101.45(4) . 2_545
S4 Ag5 Ag2 48.47(3) 2_545 2_545
S7 Ag5 Ag2 143.34(4) . 2_545
P1 S1 Ag2 109.48(7) . .
P1 S1 Ag1 96.41(6) . .
Ag2 S1 Ag1 75.57(4) . .
P1 S2 Ag3 102.80(6) . .
P1 S2 Ag5 104.80(7) . 2
Ag3 S2 Ag5 87.37(5) . 2
P2 S3 Ag3 110.07(7) . .
P2 S3 Ag4 104.37(7) . .
Ag3 S3 Ag4 84.65(4) . .
P2 S4 Ag2 101.08(6) . .
P2 S4 Ag5 110.68(7) . 2
Ag2 S4 Ag5 79.74(4) . 2
P3 S5 Ag4 93.86(6) . .
P3 S5 Ag5 101.58(6) . .
Ag4 S5 Ag5 104.32(5) . .
P3 S6 Ag1 106.31(6) . .
P3 S6 Ag3 103.22(6) . .
Ag1 S6 Ag3 83.16(4) . .
P4 S7 Ag1 102.69(6) . .
P4 S7 Ag5 115.92(8) . .
Ag1 S7 Ag5 82.33(4) . .
P4 S8 Ag4 108.47(7) . .
P4 S8 Ag2 109.78(7) . .
Ag4 S8 Ag2 77.05(4) . .
O2 P1 O1 108.9(2) . .
O2 P1 S2 103.39(19) . .
O1 P1 S2 109.84(18) . .
O2 P1 S1 110.8(2) . .
O1 P1 S1 102.71(15) . .
S2 P1 S1 120.95(8) . .
O3 P2 O4 107.8(2) . .
O3 P2 S4 103.63(18) . .
O4 P2 S4 110.35(17) . .
O3 P2 S3 110.57(17) . .
O4 P2 S3 103.30(17) . .
S4 P2 S3 120.76(8) . .
O5 P3 O6 108.5(2) . .
O5 P3 S5 110.86(18) . .
O6 P3 S5 104.20(16) . .
O5 P3 S6 104.11(16) . .
O6 P3 S6 109.62(17) . .
S5 P3 S6 119.31(8) . .
O8 P4 O71 85.3(6) . .
O8 P4 O73 114.8(6) . .
O71 P4 O73 33.8(6) . .
O8 P4 O72 113.0(5) . .
O71 P4 O72 29.3(5) . .
O73 P4 O72 24.3(5) . .
O8 P4 S7 109.7(2) . .
O71 P4 S7 117.3(5) . .
O73 P4 S7 90.7(5) . .
O72 P4 S7 112.9(4) . .
O8 P4 S8 103.5(2) . .
O71 P4 S8 113.1(5) . .
O73 P4 S8 117.8(5) . .
O72 P4 S8 96.4(4) . .
S7 P4 S8 120.60(8) . .
F1 P5 F5 105.7(15) . .
F1 P5 F3 86.8(7) . .
F5 P5 F3 91.1(9) . .
F1 P5 F4 88.8(8) . .
F5 P5 F4 91.1(10) . .
F3 P5 F4 175.5(7) . .
F1 P5 F6 84.7(9) . .
F5 P5 F6 169.3(15) . .
F3 P5 F6 92.2(10) . .
F4 P5 F6 86.4(8) . .
F1 P5 F2 171.9(15) . .
F5 P5 F2 81.6(12) . .
F3 P5 F2 89.6(9) . .
F4 P5 F2 94.6(10) . .
F6 P5 F2 88.2(14) . .
C1 O1 P1 123.0(4) . .
C3 O2 P1 125.9(5) . .
C5 O3 P2 119.9(5) . .
C7 O4 P2 121.7(4) . .
C9 O5 P3 121.7(4) . .
C11 O6 P3 121.2(4) . .
C131 O71 P4 109.7(16) . .
C132 O72 P4 125.5(9) . .
C133 O73 P4 114.4(12) . .
C15 O8 P4 126.7(5) . .
C17 O9 Ag3 130.6(9) . .
C17 O9' Ag3 132.9(12) . .
O1 C1 C2 109.1(6) . .
O1 C1 H1A 109.9 . .
C2 C1 H1A 109.9 . .
O1 C1 H1B 109.9 . .
C2 C1 H1B 109.9 . .
H1A C1 H1B 108.3 . .
C1 C2 H2A 109.5 . .
C1 C2 H2B 109.5 . .
H2A C2 H2B 109.5 . .
C1 C2 H2C 109.5 . .
H2A C2 H2C 109.5 . .
H2B C2 H2C 109.5 . .
O2 C3 C4 106.6(10) . .
O2 C3 H3A 110.4 . .
C4 C3 H3A 110.4 . .
O2 C3 H3B 110.4 . .
C4 C3 H3B 110.4 . .
H3A C3 H3B 108.6 . .
C3 C4 H4A 109.5 . .
C3 C4 H4B 109.5 . .
H4A C4 H4B 109.5 . .
C3 C4 H4C 109.5 . .
H4A C4 H4C 109.5 . .
H4B C4 H4C 109.5 . .
C6' C5 O3 108.6(12) . .
C6' C5 C6 62(2) . .
O3 C5 C6 111(2) . .
C6' C5 H5A 51.4 . .
O3 C5 H5A 109.3 . .
C6 C5 H5A 109.3 . .
C6' C5 H5B 141.4 . .
O3 C5 H5B 109.3 . .
C6 C5 H5B 109.3 . .
H5A C5 H5B 108.0 . .
C6' C5 H5C 112.0 . .
O3 C5 H5C 109.8 . .
C6 C5 H5C 137.8 . .
H5A C5 H5C 63.8 . .
H5B C5 H5C 46.7 . .
C6' C5 H5D 106.6 . .
O3 C5 H5D 111.1 . .
C6 C5 H5D 46.8 . .
H5A C5 H5D 138.7 . .
H5B C5 H5D 65.6 . .
H5C C5 H5D 108.7 . .
C5 C6 H5D 38.8 . .
C5 C6 H6A 109.5 . .
H5D C6 H6A 98.7 . .
C5 C6 H6B 109.5 . .
H5D C6 H6B 79.1 . .
H6A C6 H6B 109.5 . .
C5 C6 H6C 109.5 . .
H5D C6 H6C 144.8 . .
H6A C6 H6C 109.5 . .
H6B C6 H6C 109.5 . .
C5 C6' H6'A 109.5 . .
C5 C6' H6'B 109.5 . .
H6'A C6' H6'B 109.5 . .
C5 C6' H6'C 109.5 . .
H6'A C6' H6'C 109.5 . .
H6'B C6' H6'C 109.5 . .
O4 C7 C8 108.8(6) . .
O4 C7 H7A 109.9 . .
C8 C7 H7A 109.9 . .
O4 C7 H7B 109.9 . .
C8 C7 H7B 109.9 . .
H7A C7 H7B 108.3 . .
C7 C8 H8A 109.5 . .
C7 C8 H8B 109.5 . .
H8A C8 H8B 109.5 . .
C7 C8 H8C 109.5 . .
H8A C8 H8C 109.5 . .
H8B C8 H8C 109.5 . .
C10 C9 O5 109.4(7) . .
C10 C9 H9A 109.8 . .
O5 C9 H9A 109.8 . .
C10 C9 H9B 109.8 . .
O5 C9 H9B 109.8 . .
H9A C9 H9B 108.2 . .
C9 C10 H10A 109.5 . .
C9 C10 H10B 109.5 . .
H10A C10 H10B 109.5 . .
C9 C10 H10C 109.5 . .
H10A C10 H10C 109.5 . .
H10B C10 H10C 109.5 . .
O6 C11 C12 109.2(6) . .
O6 C11 H11A 109.8 . .
C12 C11 H11A 109.8 . .
O6 C11 H11B 109.8 . .
C12 C11 H11B 109.8 . .
H11A C11 H11B 108.3 . .
C11 C12 H12A 109.5 . .
C11 C12 H12B 109.5 . .
H12A C12 H12B 109.5 . .
C11 C12 H12C 109.5 . .
H12A C12 H12C 109.5 . .
H12B C12 H12C 109.5 . .
O71 C131 C141 119(3) . .
O71 C131 H13A 107.5 . .
C141 C131 H13A 107.5 . .
O71 C131 H13B 107.5 . .
C141 C131 H13B 107.5 . .
H13A C131 H13B 107.0 . .
C131 C141 H14A 109.5 . .
C131 C141 H14B 109.5 . .
H14A C141 H14B 109.5 . .
C131 C141 H14C 109.5 . .
H14A C141 H14C 109.5 . .
H14B C141 H14C 109.5 . .
O72 C132 C142 99.8(12) . .
O72 C132 H13C 111.8 . .
C142 C132 H13C 111.8 . .
O72 C132 H13D 111.8 . .
C142 C132 H13D 111.8 . .
H13C C132 H13D 109.5 . .
C132 C142 H14D 109.5 . .
C132 C142 H14E 109.5 . .
H14D C142 H14E 109.5 . .
C132 C142 H14F 109.5 . .
H14D C142 H14F 109.5 . .
H14E C142 H14F 109.5 . .
O73 C133 C143 97.1(16) . .
O73 C133 H13E 112.3 . .
C143 C133 H13E 112.3 . .
O73 C133 H13F 112.3 . .
C143 C133 H13F 112.3 . .
H13E C133 H13F 109.9 . .
C133 C143 H14G 109.5 . .
C133 C143 H14H 109.5 . .
H14G C143 H14H 109.5 . .
C133 C143 H14I 109.5 . .
H14G C143 H14I 109.5 . .
H14H C143 H14I 109.5 . .
O8 C15 C16 116.3(9) . .
O8 C15 H15A 108.2 . .
C16 C15 H15A 108.2 . .
O8 C15 H15B 108.2 . .
C16 C15 H15B 108.2 . .
H15A C15 H15B 107.4 . .
C15 C16 H16A 109.5 . .
C15 C16 H16B 109.5 . .
H16A C16 H16B 109.5 . .
C15 C16 H16C 109.5 . .
H16A C16 H16C 109.5 . .
H16B C16 H16C 109.5 . .
O9' C17 O9 34.5(8) . .
O9' C17 C18 100.0(16) . .
O9 C17 C18 126.1(14) . .
O9' C17 C19' 140.2(16) . .
O9 C17 C19' 114.1(14) . .
C18 C17 C19' 118.4(16) . .
O9' C17 C19 119.8(15) . .
O9 C17 C19 105.6(13) . .
C18 C17 C19 127.0(16) . .
C19' C17 C19 26.0(13) . .
O9' C17 C18' 118.0(15) . .
O9 C17 C18' 132.6(13) . .
C18 C17 C18' 24.4(14) . .
C19' C17 C18' 101.7(15) . .
C19 C17 C18' 119.5(15) . .
C17 C19 H19A 109.5 . .
C17 C19 H19B 109.5 . .
C17 C19 H19C 109.5 . .
C17 C18 H18A 109.5 . .
C17 C18 H18B 109.5 . .
C17 C18 H18C 109.5 . .
C17 C18' H18D 109.5 . .
C17 C18' H18E 109.5 . .
H18D C18' H18E 109.5 . .
C17 C18' H18F 109.5 . .
H18D C18' H18F 109.5 . .
H18E C18' H18F 109.5 . .
C17 C19' H19D 109.5 . .
C17 C19' H19E 109.5 . .
H19D C19' H19E 109.5 . .
C17 C19' H19F 109.5 . .
H19D C19' H19F 109.5 . .
H19E C19' H19F 109.5 . .

loop_
_geom_bond_atom_site_label_1
_geom_bond_atom_site_label_2
_geom_bond_distance
_geom_bond_site_symmetry_2
Ag1 S6 2.4723(13) .
Ag1 S7 2.5174(14) .
Ag1 S1 2.6011(14) .
Ag1 Ag2 3.1042(7) .
Ag1 Ag4 3.1109(7) .
Ag1 Ag3 3.3644(7) .
Ag2 S1 2.4624(13) .
Ag2 S4 2.4978(13) .
Ag2 S8 2.6090(14) .
Ag2 Ag4 3.1651(7) .
Ag2 Ag5 3.2831(7) 2
Ag2 Ag3 3.3211(7) .
Ag4 S8 2.4696(14) .
Ag4 S5 2.5021(13) .
Ag4 S3 2.5331(14) .
Ag3 S2 2.4992(15) .
Ag3 S3 2.5004(15) .
Ag3 O9' 2.579(18) .
Ag3 O9 2.585(12) .
Ag3 S6 2.5952(13) .
Ag5 S2 2.5475(15) 2_545
Ag5 S5 2.5842(15) .
Ag5 S4 2.6212(14) 2_545
Ag5 S7 2.6232(15) .
Ag5 Ag2 3.2831(7) 2_545
S1 P1 2.0126(18) .
S2 P1 1.992(2) .
S2 Ag5 2.5475(15) 2
S3 P2 2.0072(18) .
S4 P2 1.9950(18) .
S4 Ag5 2.6212(14) 2
S5 P3 1.9975(19) .
S6 P3 2.0074(17) .
S7 P4 1.991(2) .
S8 P4 2.003(2) .
P1 O2 1.560(4) .
P1 O1 1.579(4) .
P2 O3 1.564(4) .
P2 O4 1.565(4) .
P3 O5 1.568(4) .
P3 O6 1.571(3) .
P4 O8 1.556(5) .
P4 O71 1.572(5) .
P4 O73 1.584(5) .
P4 O72 1.596(5) .
P5 F1 1.445(12) .
P5 F5 1.447(17) .
P5 F3 1.473(10) .
P5 F4 1.490(9) .
P5 F6 1.516(17) .
P5 F2 1.525(15) .
O1 C1 1.447(7) .
O2 C3 1.469(11) .
O3 C5 1.495(9) .
O4 C7 1.458(7) .
O5 C9 1.457(8) .
O6 C11 1.465(7) .
O71 C131 1.45(3) .
O72 C132 1.423(18) .
O73 C133 1.53(3) .
O8 C15 1.370(10) .
O9 C17 1.264(14) .
O9' C17 1.238(18) .
C1 C2 1.454(10) .
C1 H1A 0.9700 .
C1 H1B 0.9700 .
C2 H2A 0.9600 .
C2 H2B 0.9600 .
C2 H2C 0.9600 .
C3 C4 1.484(9) .
C3 H3A 0.9700 .
C3 H3B 0.9700 .
C4 H4A 0.9600 .
C4 H4B 0.9600 .
C4 H4C 0.9600 .
C5 C6' 1.41(2) .
C5 C6 1.527(10) .
C5 H5A 0.9700 .
C5 H5B 0.9700 .
C5 H5C 0.9602 .
C5 H5D 0.9598 .
C6 H5D 1.1169 .
C6 H6A 0.9600 .
C6 H6B 0.9600 .
C6 H6C 0.9600 .
C6' H6'A 0.9600 .
C6' H6'B 0.9600 .
C6' H6'C 0.9600 .
C7 C8 1.480(10) .
C7 H7A 0.9700 .
C7 H7B 0.9700 .
C8 H8A 0.9600 .
C8 H8B 0.9600 .
C8 H8C 0.9600 .
C9 C10 1.418(12) .
C9 H9A 0.9700 .
C9 H9B 0.9700 .
C10 H10A 0.9600 .
C10 H10B 0.9600 .
C10 H10C 0.9600 .
C11 C12 1.469(9) .
C11 H11A 0.9700 .
C11 H11B 0.9700 .
C12 H12A 0.9600 .
C12 H12B 0.9600 .
C12 H12C 0.9600 .
C131 C141 1.59(4) .
C131 H13A 0.9700 .
C131 H13B 0.9700 .
C141 H14A 0.9600 .
C141 H14B 0.9600 .
C141 H14C 0.9600 .
C132 C142 1.53(2) .
C132 H13C 0.9700 .
C132 H13D 0.9700 .
C142 H14D 0.9600 .
C142 H14E 0.9600 .
C142 H14F 0.9600 .
C133 C143 1.65(4) .
C133 H13E 0.9700 .
C133 H13F 0.9700 .
C143 H14G 0.9600 .
C143 H14H 0.9600 .
C143 H14I 0.9600 .
C15 C16 1.458(8) .
C15 H15A 0.9700 .
C15 H15B 0.9700 .
C16 H16A 0.9600 .
C16 H16B 0.9600 .
C16 H16C 0.9600 .
C17 C18 1.30(2) .
C17 C19' 1.46(3) .
C17 C19 1.54(3) .
C17 C18' 1.55(3) .
C19 H19A 0.9600 .
C19 H19B 0.9600 .
C19 H19C 0.9600 .
C18 H18A 0.9600 .
C18 H18B 0.9600 .
C18 H18C 0.9600 .
C18' H18D 0.9600 .
C18' H18E 0.9600 .
C18' H18F 0.9600 .
C19' H19D 0.9600 .
C19' H19E 0.9600 .
C19' H19F 0.9600 .
